data_7062374
loop_
_publ_author_name
'Gurbanov, Atash V.'
'Mahmoud, Abdallah G.'
'Aliyeva, Vusala A.'
'Guedes da Silva, M. F\'atima C.'
'Pombeiro, Armando J. L.'

_publ_section_title
;
 Novel cyano-activated Cu(ii) complexes of arylhydrazones of active
 methylene nitriles and their catalytic application for azide--alkyne
 cycloaddition in water and glycerol
;
_journal_issue 17
_journal_name_full 'New Journal of Chemistry'
_journal_page_first 7965
_journal_page_last 7974
_journal_paper_doi 10.1039/D3NJ00512G
_journal_volume 47
_journal_year 2023
_chemical_formula_moiety 'C24 H24 Cu2 N8 O8'
_chemical_formula_sum 'C24 H24 Cu2 N8 O8'
_chemical_formula_weight 679.59
_space_group_crystal_system triclinic
_space_group_IT_number 2
_space_group_name_Hall '-P 1'
_space_group_name_H-M_alt 'P -1'
_atom_sites_solution_hydrogens mixed
_atom_sites_solution_primary direct
_atom_sites_solution_secondary difmap
_audit_creation_method SHELXL-2019/1
_audit_update_record
;
2023-01-05 deposited with the CCDC.	2023-03-14 downloaded from the CCDC.
;
_cell_angle_alpha 60.556(6)
_cell_angle_beta 76.213(6)
_cell_angle_gamma 68.001(7)
_cell_formula_units_Z 1
_cell_length_a 9.3312(17)
_cell_length_b 9.3618(19)
_cell_length_c 9.4050(15)
_cell_measurement_reflns_used 6770
_cell_measurement_temperature 150(2)
_cell_measurement_theta_max 26.50
_cell_measurement_theta_min 2.36
_cell_volume 661.9(2)
_computing_cell_refinement 'Bruker SAINT'
_computing_data_collection 'Bruker APEX3'
_computing_data_reduction 'Bruker SAINT'
_computing_molecular_graphics 'Bruker SHELXTL'
_computing_publication_material 'Bruker SHELXTL'
_computing_structure_refinement 'SHELXL-2019/1 (Sheldrick, 2019)'
_computing_structure_solution 'SHELXT 2019/1 (Sheldrick, 2019)'
_diffrn_ambient_temperature 150(2)
_diffrn_measured_fraction_theta_full 0.997
_diffrn_measured_fraction_theta_max 0.986
_diffrn_measurement_device_type 'Bruker D8 Quest PHOTON 100 detector'
_diffrn_measurement_method '\f and \w scans'
_diffrn_radiation_type MoK\a
_diffrn_radiation_wavelength 0.71073
_diffrn_reflns_av_R_equivalents 0.0579
_diffrn_reflns_av_unetI/netI 0.0383
_diffrn_reflns_Laue_measured_fraction_full 0.997
_diffrn_reflns_Laue_measured_fraction_max 0.986
_diffrn_reflns_limit_h_max 11
_diffrn_reflns_limit_h_min -11
_diffrn_reflns_limit_k_max 11
_diffrn_reflns_limit_k_min -11
_diffrn_reflns_limit_l_max 11
_diffrn_reflns_limit_l_min -11
_diffrn_reflns_number 14352
_diffrn_reflns_point_group_measured_fraction_full 0.997
_diffrn_reflns_point_group_measured_fraction_max 0.986
_diffrn_reflns_theta_full 25.242
_diffrn_reflns_theta_max 26.571
_diffrn_reflns_theta_min 2.874
_exptl_absorpt_coefficient_mu 1.672
_exptl_absorpt_correction_T_max 0.703
_exptl_absorpt_correction_T_min 0.654
_exptl_absorpt_correction_type multi-scan
_exptl_absorpt_process_details 'SADABS (Bruker, 2008)'
_exptl_crystal_colour green
_exptl_crystal_density_diffrn 1.705
_exptl_crystal_description block
_exptl_crystal_F_000 346
_exptl_crystal_size_max 0.250
_exptl_crystal_size_mid 0.250
_exptl_crystal_size_min 0.200
_refine_diff_density_max 0.361
_refine_diff_density_min -0.320
_refine_diff_density_rms 0.068
_refine_ls_extinction_method none
_refine_ls_goodness_of_fit_ref 1.044
_refine_ls_hydrogen_treatment constr
_refine_ls_matrix_type full
_refine_ls_number_parameters 192
_refine_ls_number_reflns 2728
_refine_ls_number_restraints 0
_refine_ls_restrained_S_all 1.044
_refine_ls_R_factor_all 0.0325
_refine_ls_R_factor_gt 0.0274
_refine_ls_shift/su_max 0.000
_refine_ls_shift/su_mean 0.000
_refine_ls_structure_factor_coef Fsqd
_refine_ls_weighting_details 'w=1/[\s^2^(Fo^2^)+(0.0239P)^2^+0.5617P] where P=(Fo^2^+2Fc^2^)/3'
_refine_ls_weighting_scheme calc
_refine_ls_wR_factor_gt 0.0675
_refine_ls_wR_factor_ref 0.0698
_reflns_Friedel_coverage 0.000
_reflns_number_gt 2446
_reflns_number_total 2728
_reflns_threshold_expression 'I > 2\s(I)'
_cod_data_source_file d3nj00512g2.cif
_cod_data_source_block PA86_A
_cod_depositor_comments 'Adding full bibliography for 7062374--7062378.cif.'
_cod_database_code 7062374
_shelx_shelxl_version_number 2019/1
_shelx_space_group_comment
;
The symmetry employed for this shelxl refinement is uniquely defined
by the following loop, which should always be used as a source of
symmetry information in preference to the above space-group names.
They are only intended as comments.
;
_shelx_estimated_absorpt_t_min 0.680
_shelx_estimated_absorpt_t_max 0.731

loop_
_space_group_symop_operation_xyz
'x, y, z'
'-x, -y, -z'

loop_
_atom_site_label
_atom_site_type_symbol
_atom_site_fract_x
_atom_site_fract_y
_atom_site_fract_z
_atom_site_U_iso_or_equiv
_atom_site_adp_type
_atom_site_occupancy
_atom_site_site_symmetry_order
_atom_site_calc_flag
_atom_site_refinement_flags_posn
_atom_site_refinement_flags_adp
_atom_site_refinement_flags_occupancy
_atom_site_disorder_assembly
_atom_site_disorder_group
Cu1 Cu 0.11828(3) 0.57885(3) 0.51324(3) 0.01451(9) Uani 1 1 d . . . . .
O1 O -0.0105(2) 0.3973(2) 0.89092(19) 0.0255(4) Uani 1 1 d . . . . .
O2 O -0.01938(17) 0.41393(19) 0.64972(17) 0.0165(3) Uani 1 1 d . . . . .
O3 O 0.41143(18) 0.5105(2) 0.82579(18) 0.0207(3) Uani 1 1 d . . . . .
O4 O -0.07974(18) 0.7993(2) 0.54286(18) 0.0192(3) Uani 1 1 d . . . . .
H4O H -0.165227 0.779834 0.556740 0.029 Uiso 1 1 d R U . . .
N1 N 0.2270(2) 0.5114(2) 0.6958(2) 0.0183(4) Uani 1 1 d . . . . .
H1N H 0.177694 0.452986 0.789586 0.022 Uiso 1 1 d R U . . .
N2 N 0.3700(2) 0.7335(2) 0.3927(2) 0.0163(4) Uani 1 1 d . . . . .
N3 N 0.2566(2) 0.7098(2) 0.3557(2) 0.0148(3) Uani 1 1 d . . . . .
N4 N 0.6412(3) 0.7401(3) 0.5628(3) 0.0314(5) Uani 1 1 d . . . . .
C1 C 0.3414(2) 0.5559(3) 0.6951(3) 0.0159(4) Uani 1 1 d . . . . .
C2 C 0.4089(2) 0.6660(3) 0.5440(3) 0.0175(4) Uani 1 1 d . . . . .
C3 C 0.5385(3) 0.7081(3) 0.5541(3) 0.0211(5) Uani 1 1 d . . . . .
C4 C 0.2392(2) 0.8008(3) 0.1833(2) 0.0147(4) Uani 1 1 d . . . . .
C5 C 0.3108(3) 0.9296(3) 0.0831(3) 0.0192(4) Uani 1 1 d . . . . .
H5 H 0.365349 0.959857 0.132255 0.023 Uiso 1 1 calc R U . . .
C6 C 0.3039(3) 1.0135(3) -0.0852(3) 0.0231(5) Uani 1 1 d . . . . .
H6 H 0.353398 1.100106 -0.150041 0.028 Uiso 1 1 calc R U . . .
C7 C -0.2250(3) 0.0289(3) 1.1590(3) 0.0256(5) Uani 1 1 d . . . . .
H7 H -0.222328 -0.025465 1.274649 0.031 Uiso 1 1 calc R U . . .
C8 C -0.1502(3) 0.1512(3) 1.0617(3) 0.0221(5) Uani 1 1 d . . . . .
H8 H -0.094814 0.178868 1.112586 0.027 Uiso 1 1 calc R U . . .
C9 C -0.1526(2) 0.2365(3) 0.8904(3) 0.0165(4) Uani 1 1 d . . . . .
C10 C -0.0571(2) 0.3577(3) 0.8075(2) 0.0163(4) Uani 1 1 d . . . . .
C11 C 0.3562(3) 0.3969(3) 0.9842(3) 0.0242(5) Uani 1 1 d . . . . .
H11A H 0.416280 0.374267 1.069401 0.036 Uiso 1 1 calc R U . . .
H11B H 0.368454 0.288046 0.984525 0.036 Uiso 1 1 calc R U . . .
H11C H 0.246508 0.451469 1.005589 0.036 Uiso 1 1 calc R U . . .
C12 C -0.0885(3) 0.8456(3) 0.6687(3) 0.0309(6) Uani 1 1 d . . . . .
H12A H -0.191038 0.926278 0.673957 0.046 Uiso 1 1 calc R U . . .
H12B H -0.008766 0.900413 0.644776 0.046 Uiso 1 1 calc R U . . .
H12C H -0.071869 0.742133 0.773928 0.046 Uiso 1 1 calc R U . . .

loop_
_atom_site_aniso_label
_atom_site_aniso_U_11
_atom_site_aniso_U_22
_atom_site_aniso_U_33
_atom_site_aniso_U_23
_atom_site_aniso_U_13
_atom_site_aniso_U_12
Cu1 0.01376(14) 0.01946(15) 0.01355(14) -0.00647(10) -0.00132(9) -0.00940(10)
O1 0.0321(9) 0.0399(10) 0.0186(8) -0.0155(7) 0.0043(7) -0.0254(8)
O2 0.0173(7) 0.0203(8) 0.0149(7) -0.0062(6) -0.0007(6) -0.0112(6)
O3 0.0210(8) 0.0287(9) 0.0156(7) -0.0070(6) -0.0039(6) -0.0134(7)
O4 0.0170(8) 0.0256(8) 0.0214(8) -0.0134(7) -0.0016(6) -0.0087(7)
N1 0.0170(9) 0.0239(10) 0.0158(9) -0.0064(7) -0.0008(7) -0.0118(8)
N2 0.0133(9) 0.0180(9) 0.0203(9) -0.0090(7) -0.0014(7) -0.0068(7)
N3 0.0131(8) 0.0168(9) 0.0166(9) -0.0077(7) -0.0022(7) -0.0057(7)
N4 0.0280(12) 0.0438(13) 0.0290(11) -0.0124(10) -0.0042(9) -0.0217(10)
C1 0.0139(10) 0.0190(10) 0.0174(10) -0.0098(8) -0.0018(8) -0.0049(8)
C2 0.0149(10) 0.0222(11) 0.0195(11) -0.0090(9) -0.0018(8) -0.0100(9)
C3 0.0195(11) 0.0250(12) 0.0202(11) -0.0081(9) -0.0022(9) -0.0104(10)
C4 0.0128(10) 0.0163(10) 0.0158(10) -0.0080(8) -0.0004(8) -0.0043(8)
C5 0.0193(11) 0.0200(11) 0.0201(11) -0.0068(9) -0.0026(8) -0.0102(9)
C6 0.0244(12) 0.0219(11) 0.0204(11) -0.0035(9) -0.0003(9) -0.0134(10)
C7 0.0296(13) 0.0289(13) 0.0156(11) -0.0032(9) -0.0022(9) -0.0150(11)
C8 0.0243(12) 0.0272(12) 0.0176(11) -0.0068(9) -0.0049(9) -0.0129(10)
C9 0.0169(10) 0.0180(10) 0.0158(10) -0.0068(8) -0.0011(8) -0.0074(9)
C10 0.0161(10) 0.0190(11) 0.0157(10) -0.0082(8) -0.0003(8) -0.0071(9)
C11 0.0289(13) 0.0289(13) 0.0156(11) -0.0062(9) -0.0030(9) -0.0138(10)
C12 0.0460(16) 0.0280(13) 0.0258(13) -0.0160(11) -0.0047(11) -0.0114(12)

loop_
_atom_type_symbol
_atom_type_description
_atom_type_scat_dispersion_real
_atom_type_scat_dispersion_imag
_atom_type_scat_source
C C 0.0033 0.0016 'International Tables Vol C Tables 4.2.6.8 and 6.1.1.4'
H H 0.0000 0.0000 'International Tables Vol C Tables 4.2.6.8 and 6.1.1.4'
N N 0.0061 0.0033 'International Tables Vol C Tables 4.2.6.8 and 6.1.1.4'
O O 0.0106 0.0060 'International Tables Vol C Tables 4.2.6.8 and 6.1.1.4'
Cu Cu 0.3201 1.2651 'International Tables Vol C Tables 4.2.6.8 and 6.1.1.4'

loop_
_geom_angle_atom_site_label_1
_geom_angle_atom_site_label_2
_geom_angle_atom_site_label_3
_geom_angle
_geom_angle_site_symmetry_1
_geom_angle_site_symmetry_3
_geom_angle_publ_flag
N1 Cu1 O2 165.75(7) . 2_566 ?
N1 Cu1 N3 92.80(7) . . ?
O2 Cu1 N3 95.25(7) 2_566 . ?
N1 Cu1 O2 94.62(7) . . ?
O2 Cu1 O2 75.65(6) 2_566 . ?
N3 Cu1 O2 168.02(6) . . ?
N1 Cu1 O4 96.73(7) . . ?
O2 Cu1 O4 93.57(6) 2_566 . ?
N3 Cu1 O4 99.18(7) . . ?
O2 Cu1 O4 89.28(6) . . ?
C10 O2 Cu1 128.06(13) . 2_566 ?
C10 O2 Cu1 125.51(12) . . ?
Cu1 O2 Cu1 104.35(6) 2_566 . ?
C1 O3 C11 117.54(16) . . ?
C12 O4 Cu1 122.49(14) . . ?
C12 O4 H4O 103.8 . . ?
Cu1 O4 H4O 109.3 . . ?
C1 N1 Cu1 127.85(16) . . ?
C1 N1 H1N 121.8 . . ?
Cu1 N1 H1N 109.8 . . ?
N3 N2 C2 123.44(17) . . ?
N2 N3 C4 111.11(16) . . ?
N2 N3 Cu1 125.61(14) . . ?
C4 N3 Cu1 123.20(13) . . ?
N1 C1 O3 126.20(19) . . ?
N1 C1 C2 121.35(19) . . ?
O3 C1 C2 112.45(17) . . ?
N2 C2 C3 113.43(19) . . ?
N2 C2 C1 128.83(19) . . ?
C3 C2 C1 117.73(19) . . ?
N4 C3 C2 179.5(3) . . ?
C9 C4 C5 118.41(19) 2_566 . ?
C9 C4 N3 121.43(18) 2_566 . ?
C5 C4 N3 120.15(18) . . ?
C6 C5 C4 121.8(2) . . ?
C6 C5 H5 119.1 . . ?
C4 C5 H5 119.1 . . ?
C7 C6 C5 119.9(2) 2_566 . ?
C7 C6 H6 120.0 2_566 . ?
C5 C6 H6 120.0 . . ?
C8 C7 C6 118.9(2) . 2_566 ?
C8 C7 H7 120.6 . . ?
C6 C7 H7 120.6 2_566 . ?
C7 C8 C9 122.6(2) . . ?
C7 C8 H8 118.7 . . ?
C9 C8 H8 118.7 . . ?
C4 C9 C8 118.29(19) 2_566 . ?
C4 C9 C10 127.67(19) 2_566 . ?
C8 C9 C10 114.03(18) . . ?
O1 C10 O2 121.22(19) . . ?
O1 C10 C9 118.74(19) . . ?
O2 C10 C9 119.98(17) . . ?
O3 C11 H11A 109.5 . . ?
O3 C11 H11B 109.5 . . ?
H11A C11 H11B 109.5 . . ?
O3 C11 H11C 109.5 . . ?
H11A C11 H11C 109.5 . . ?
H11B C11 H11C 109.5 . . ?
O4 C12 H12A 109.5 . . ?
O4 C12 H12B 109.5 . . ?
H12A C12 H12B 109.5 . . ?
O4 C12 H12C 109.5 . . ?
H12A C12 H12C 109.5 . . ?
H12B C12 H12C 109.5 . . ?

loop_
_geom_bond_atom_site_label_1
_geom_bond_atom_site_label_2
_geom_bond_distance
_geom_bond_site_symmetry_2
_geom_bond_publ_flag
Cu1 N1 1.9133(18) . ?
Cu1 O2 1.9316(14) 2_566 ?
Cu1 N3 1.9622(17) . ?
Cu1 O2 2.1055(14) . ?
Cu1 O4 2.2834(16) . ?
O1 C10 1.229(3) . ?
O2 C10 1.313(3) . ?
O3 C1 1.334(2) . ?
O3 C11 1.450(3) . ?
O4 C12 1.424(3) . ?
O4 H4O 0.8500 . ?
N1 C1 1.281(3) . ?
N1 H1N 0.9000 . ?
N2 N3 1.311(2) . ?
N2 C2 1.322(3) . ?
N3 C4 1.430(3) . ?
N4 C3 1.136(3) . ?
C1 C2 1.448(3) . ?
C2 C3 1.441(3) . ?
C4 C9 1.404(3) 2_566 ?
C4 C5 1.405(3) . ?
C5 C6 1.384(3) . ?
C5 H5 0.9500 . ?
C6 C7 1.384(3) 2_566 ?
C6 H6 0.9500 . ?
C7 C8 1.378(3) . ?
C7 H7 0.9500 . ?
C8 C9 1.405(3) . ?
C8 H8 0.9500 . ?
C9 C10 1.498(3) . ?
C11 H11A 0.9800 . ?
C11 H11B 0.9800 . ?
C11 H11C 0.9800 . ?
C12 H12A 0.9800 . ?
C12 H12B 0.9800 . ?
C12 H12C 0.9800 . ?

loop_
_geom_hbond_atom_site_label_D
_geom_hbond_atom_site_label_H
_geom_hbond_atom_site_label_A
_geom_hbond_distance_DH
_geom_hbond_distance_HA
_geom_hbond_distance_DA
_geom_hbond_angle_DHA
_geom_hbond_site_symmetry_A
_geom_hbond_publ_flag
O4 H4O N4 0.85 1.96 2.805(2) 173.5 1_455 yes
N1 H1N O1 0.90 1.91 2.707(2) 146.0 . yes

loop_
_geom_torsion_atom_site_label_1
_geom_torsion_atom_site_label_2
_geom_torsion_atom_site_label_3
_geom_torsion_atom_site_label_4
_geom_torsion
_geom_torsion_site_symmetry_1
_geom_torsion_site_symmetry_2
_geom_torsion_site_symmetry_3
_geom_torsion_site_symmetry_4
_geom_torsion_publ_flag
C2 N2 N3 C4 178.90(19) . . . . ?
C2 N2 N3 Cu1 2.2(3) . . . . ?
Cu1 N1 C1 O3 177.71(16) . . . . ?
Cu1 N1 C1 C2 -2.1(3) . . . . ?
C11 O3 C1 N1 1.5(3) . . . . ?
C11 O3 C1 C2 -178.63(19) . . . . ?
N3 N2 C2 C3 179.22(19) . . . . ?
N3 N2 C2 C1 0.6(4) . . . . ?
N1 C1 C2 N2 -0.7(4) . . . . ?
O3 C1 C2 N2 179.5(2) . . . . ?
N1 C1 C2 C3 -179.3(2) . . . . ?
O3 C1 C2 C3 0.9(3) . . . . ?
N2 N3 C4 C9 164.42(19) . . . 2_566 ?
Cu1 N3 C4 C9 -18.8(3) . . . 2_566 ?
N2 N3 C4 C5 -15.0(3) . . . . ?
Cu1 N3 C4 C5 161.81(16) . . . . ?
C9 C4 C5 C6 -3.1(3) 2_566 . . . ?
N3 C4 C5 C6 176.3(2) . . . . ?
C4 C5 C6 C7 0.0(4) . . . 2_566 ?
C6 C7 C8 C9 0.9(4) 2_566 . . . ?
C7 C8 C9 C4 2.2(4) . . . 2_566 ?
C7 C8 C9 C10 -176.9(2) . . . . ?
Cu1 O2 C10 O1 -162.12(16) 2_566 . . . ?
Cu1 O2 C10 O1 -1.2(3) . . . . ?
Cu1 O2 C10 C9 20.7(3) 2_566 . . . ?
Cu1 O2 C10 C9 -178.30(14) . . . . ?
C4 C9 C10 O1 167.6(2) 2_566 . . . ?
C8 C9 C10 O1 -13.3(3) . . . . ?
C4 C9 C10 O2 -15.2(3) 2_566 . . . ?
C8 C9 C10 O2 163.9(2) . . . . ?
